data_7129935
loop_
_publ_author_name
'Chen, Chen'
'Yang, Xing-Xing'
'Zhao, Zhi'
'Han, Bo'
'Du, Wei'
'Chen, Ying-Chun'

_publ_section_title
;
 Asymmetric inverse-electron-demand 1,3-dipolar cycloadditions of
 cyclopentadienones and thiophene-1,1-dioxide with C,N-cyclic azomethine
 imines
;
_journal_name_full 'Chemical Communications'
_journal_paper_doi 10.1039/D2CC01103D
_journal_year 2022
_chemical_absolute_configuration ad
_chemical_formula_moiety 'C26 H30 N2 O4'
_chemical_formula_sum 'C26 H30 N2 O4'
_chemical_formula_weight 434.52
_space_group_crystal_system monoclinic
_space_group_IT_number 4
_space_group_name_Hall 'P 2yb'
_space_group_name_H-M_alt 'P 1 21 1'
_atom_sites_solution_hydrogens geom
_atom_sites_solution_primary dual
_audit_creation_date 2021-12-14
_audit_creation_method
;
Olex2 1.3
(compiled 2020.11.12 svn.r5f609507 for OlexSys, GUI svn.r6408)
;
_audit_update_record
;
2022-02-23 deposited with the CCDC.	2022-04-07 downloaded from the CCDC.
;
_cell_angle_alpha 90
_cell_angle_beta 96.970(2)
_cell_angle_gamma 90
_cell_formula_units_Z 2
_cell_length_a 9.2049(5)
_cell_length_b 9.6660(5)
_cell_length_c 12.7809(6)
_cell_measurement_reflns_used 9829
_cell_measurement_temperature 150(2)
_cell_measurement_theta_max 70.177
_cell_measurement_theta_min 4.574
_cell_volume 1128.77(10)
_computing_cell_refinement 'SAINT V8.40B (?, 2016)'
_computing_data_reduction 'SAINT V8.40B (?, 2016)'
_computing_molecular_graphics 'Olex2 1.3 (Dolomanov et al., 2009)'
_computing_publication_material 'Olex2 1.3 (Dolomanov et al., 2009)'
_computing_structure_refinement 'SHELXL 2014/7 (Sheldrick, 2015)'
_computing_structure_solution 'SHELXT 2018/2 (Sheldrick, 2018)'
_diffrn_ambient_temperature 150.0
_diffrn_measured_fraction_theta_full 0.995
_diffrn_measured_fraction_theta_max 0.995
_diffrn_measurement_device_type 'Bruker APEX-II CCD'
_diffrn_measurement_method '\f and \w scans'
_diffrn_radiation_type CuK\a
_diffrn_radiation_wavelength 1.54178
_diffrn_reflns_av_R_equivalents 0.0679
_diffrn_reflns_av_unetI/netI 0.0431
_diffrn_reflns_Laue_measured_fraction_full 0.995
_diffrn_reflns_Laue_measured_fraction_max 0.995
_diffrn_reflns_limit_h_max 11
_diffrn_reflns_limit_h_min -11
_diffrn_reflns_limit_k_max 11
_diffrn_reflns_limit_k_min -11
_diffrn_reflns_limit_l_max 15
_diffrn_reflns_limit_l_min -15
_diffrn_reflns_number 22485
_diffrn_reflns_point_group_measured_fraction_full 0.995
_diffrn_reflns_point_group_measured_fraction_max 0.995
_diffrn_reflns_theta_full 67.679
_diffrn_reflns_theta_max 68.741
_diffrn_reflns_theta_min 4.840
_diffrn_source_current 1.1
_diffrn_source_power 0.055
_diffrn_source_voltage 50.0
_diffrn_standards_number 0
_exptl_absorpt_coefficient_mu 0.694
_exptl_absorpt_correction_T_max 0.7533
_exptl_absorpt_correction_T_min 0.4979
_exptl_absorpt_correction_type multi-scan
_exptl_absorpt_process_details
;
SADABS-2016/2 (Bruker,2016/2) was used for absorption correction.
wR2(int) was 0.1533 before and 0.0893 after correction.
The Ratio of minimum to maximum transmission is 0.6610.
The \l/2 correction factor is Not present.
;
_exptl_crystal_colour 'clear light colourless'
_exptl_crystal_colour_lustre clear
_exptl_crystal_colour_modifier light
_exptl_crystal_colour_primary colourless
_exptl_crystal_density_diffrn 1.278
_exptl_crystal_description block
_exptl_crystal_F_000 464
_exptl_crystal_size_max 0.42
_exptl_crystal_size_mid 0.35
_exptl_crystal_size_min 0.16
_refine_diff_density_max 0.197
_refine_diff_density_min -0.458
_refine_diff_density_rms 0.064
_refine_ls_abs_structure_details
;
 Flack x determined using 1894 quotients [(I+)-(I-)]/[(I+)+(I-)]
 (Parsons, Flack and Wagner, Acta Cryst. B69 (2013) 249-259).
;
_refine_ls_abs_structure_Flack -0.10(7)
_refine_ls_extinction_method none
_refine_ls_goodness_of_fit_ref 1.089
_refine_ls_hydrogen_treatment constr
_refine_ls_matrix_type full
_refine_ls_number_parameters 292
_refine_ls_number_reflns 4155
_refine_ls_number_restraints 1
_refine_ls_restrained_S_all 1.089
_refine_ls_R_factor_all 0.0403
_refine_ls_R_factor_gt 0.0401
_refine_ls_shift/su_max 0.000
_refine_ls_shift/su_mean 0.000
_refine_ls_structure_factor_coef Fsqd
_refine_ls_weighting_details 'w=1/[\s^2^(Fo^2^)+(0.0682P)^2^+0.0816P] where P=(Fo^2^+2Fc^2^)/3'
_refine_ls_weighting_scheme calc
_refine_ls_wR_factor_gt 0.0981
_refine_ls_wR_factor_ref 0.0983
_reflns_Friedel_coverage 0.878
_reflns_Friedel_fraction_full 0.995
_reflns_Friedel_fraction_max 0.995
_reflns_number_gt 4108
_reflns_number_total 4155
_reflns_threshold_expression 'I > 2\s(I)'
_cod_data_source_file d2cc01103d2.cif
_cod_data_source_block 9
_cod_database_code 7129935
_shelx_shelxl_version_number 2014/7
_shelx_space_group_comment
;
The symmetry employed for this shelxl refinement is uniquely defined
by the following loop, which should always be used as a source of
symmetry information in preference to the above space-group names.
They are only intended as comments.
;
_shelx_estimated_absorpt_t_max 0.897
_shelx_estimated_absorpt_t_min 0.759
_olex2_refinement_description
;
1. Fixed Uiso
 At 1.2 times of:
  All C(H) groups, All C(H,H) groups
 At 1.5 times of:
  All C(H,H,H) groups
2.a Ternary CH refined with riding coordinates:
 C4(H4), C5(H5), C6(H6), C13(H13)
2.b Secondary CH2 refined with riding coordinates:
 C14(H14A,H14B), C15(H15A,H15B), C18(H18A,H18B), C19(H19A,H19B)
2.c Aromatic/amide H refined with riding coordinates:
 C9(H9), C10(H10), C11(H11), C16(H16), C17(H17), C21(H21), C22(H22), C23(H23),
 C24(H24)
2.d Idealised Me refined as rotating group:
 C1(H1A,H1B,H1C), C12(H12A,H12B,H12C), C26(H26A,H26B,H26C)
;
_olex2_submission_special_instructions 'No special instructions were received'

loop_
_space_group_symop_operation_xyz
'x, y, z'
'-x, y+1/2, -z'

loop_
_atom_site_label
_atom_site_type_symbol
_atom_site_fract_x
_atom_site_fract_y
_atom_site_fract_z
_atom_site_U_iso_or_equiv
_atom_site_adp_type
_atom_site_occupancy
_atom_site_site_symmetry_order
_atom_site_calc_flag
_atom_site_refinement_flags_posn
_atom_site_refinement_flags_adp
_atom_site_refinement_flags_occupancy
_atom_site_disorder_assembly
_atom_site_disorder_group
O1 O 0.47125(17) 0.45564(16) 0.74615(11) 0.0267(3) Uani 1 1 d . . . . .
O2 O 0.44224(14) 0.45191(15) 0.57662(10) 0.0216(3) Uani 1 1 d . . . . .
O3 O 0.40712(18) 0.65473(17) 0.65880(12) 0.0308(4) Uani 1 1 d . . . . .
O4 O 0.62666(18) 0.61443(18) 0.12934(11) 0.0325(4) Uani 1 1 d . . . . .
N1 N 0.69216(18) 0.55038(19) 0.29656(13) 0.0229(4) Uani 1 1 d . . . . .
N2 N 0.80385(17) 0.52291(19) 0.38094(13) 0.0215(4) Uani 1 1 d . . . . .
C1 C 0.3612(3) 0.5816(4) 0.88528(19) 0.0489(8) Uani 1 1 d . . . . .
H1A H 0.3305 0.6602 0.8395 0.073 Uiso 1 1 calc R U . . .
H1B H 0.3788 0.6130 0.9586 0.073 Uiso 1 1 calc R U . . .
H1C H 0.2840 0.5112 0.8786 0.073 Uiso 1 1 calc R U . . .
C2 C 0.5002(2) 0.5205(2) 0.85324(15) 0.0260(4) Uani 1 1 d . . . . .
C3 C 0.4375(2) 0.5341(2) 0.66216(15) 0.0205(4) Uani 1 1 d . . . . .
C4 C 0.4347(2) 0.5257(2) 0.47739(14) 0.0198(4) Uani 1 1 d . . . . .
H4 H 0.3657 0.6053 0.4790 0.024 Uiso 1 1 calc R U . . .
C5 C 0.5833(2) 0.5804(2) 0.45327(14) 0.0183(4) Uani 1 1 d . . . . .
H5 H 0.6095 0.6686 0.4919 0.022 Uiso 1 1 calc R U . . .
C6 C 0.5571(2) 0.6045(2) 0.33267(14) 0.0202(4) Uani 1 1 d . . . . .
H6 H 0.5437 0.7050 0.3156 0.024 Uiso 1 1 calc R U . . .
C7 C 0.7192(2) 0.5633(2) 0.19497(16) 0.0237(4) Uani 1 1 d . . . . .
C8 C 0.8623(2) 0.5132(2) 0.16487(15) 0.0242(4) Uani 1 1 d . . . . .
C9 C 0.9258(2) 0.5910(3) 0.09048(16) 0.0284(5) Uani 1 1 d . . . . .
H9 H 0.8800 0.6740 0.0638 0.034 Uiso 1 1 calc R U . . .
C10 C 1.0549(2) 0.5483(3) 0.05526(17) 0.0340(5) Uani 1 1 d . . . . .
H10 H 1.0990 0.6032 0.0061 0.041 Uiso 1 1 calc R U . . .
C11 C 1.1199(3) 0.4248(3) 0.09206(18) 0.0353(6) Uani 1 1 d . . . . .
H11 H 1.2081 0.3948 0.0676 0.042 Uiso 1 1 calc R U . . .
C12 C 0.5532(4) 0.3989(3) 0.92202(18) 0.0467(7) Uani 1 1 d . . . . .
H12A H 0.4769 0.3278 0.9176 0.070 Uiso 1 1 calc R U . . .
H12B H 0.5754 0.4299 0.9952 0.070 Uiso 1 1 calc R U . . .
H12C H 0.6417 0.3604 0.8977 0.070 Uiso 1 1 calc R U . . .
C13 C 0.7155(2) 0.4770(2) 0.46387(15) 0.0188(4) Uani 1 1 d . . . . .
H13 H 0.6765 0.3826 0.4445 0.023 Uiso 1 1 calc R U . . .
C14 C 0.4192(2) 0.5199(2) 0.29129(15) 0.0244(4) Uani 1 1 d . . . . .
H14A H 0.3372 0.5824 0.2661 0.029 Uiso 1 1 calc R U . . .
H14B H 0.4394 0.4593 0.2323 0.029 Uiso 1 1 calc R U . . .
C15 C 0.3811(2) 0.4330(2) 0.38470(15) 0.0234(4) Uani 1 1 d . . . . .
H15A H 0.2745 0.4162 0.3805 0.028 Uiso 1 1 calc R U . . .
H15B H 0.4333 0.3433 0.3888 0.028 Uiso 1 1 calc R U . . .
C16 C 1.0560(3) 0.3455(3) 0.1643(2) 0.0365(5) Uani 1 1 d . . . . .
H16 H 1.0997 0.2604 0.1883 0.044 Uiso 1 1 calc R U . . .
C17 C 0.9284(3) 0.3897(3) 0.20186(17) 0.0299(5) Uani 1 1 d . . . . .
H17 H 0.8861 0.3360 0.2526 0.036 Uiso 1 1 calc R U . . .
C18 C 0.8843(2) 0.6525(2) 0.41147(17) 0.0289(5) Uani 1 1 d . . . . .
H18A H 0.8161 0.7229 0.4338 0.035 Uiso 1 1 calc R U . . .
H18B H 0.9291 0.6897 0.3507 0.035 Uiso 1 1 calc R U . . .
C19 C 1.0020(3) 0.6202(3) 0.5016(2) 0.0349(5) Uani 1 1 d . . . . .
H19A H 1.0823 0.5689 0.4738 0.042 Uiso 1 1 calc R U . . .
H19B H 1.0430 0.7079 0.5323 0.042 Uiso 1 1 calc R U . . .
C20 C 0.9450(2) 0.5355(2) 0.58681(16) 0.0253(4) Uani 1 1 d . . . . .
C21 C 1.0317(2) 0.5182(3) 0.68366(17) 0.0305(5) Uani 1 1 d . . . . .
H21 H 1.1214 0.5673 0.6973 0.037 Uiso 1 1 calc R U . . .
C22 C 0.9885(2) 0.4304(3) 0.76005(17) 0.0306(5) Uani 1 1 d . . . . .
H22 H 1.0483 0.4197 0.8256 0.037 Uiso 1 1 calc R U . . .
C23 C 0.8580(2) 0.3583(2) 0.74031(17) 0.0282(5) Uani 1 1 d . . . . .
H23 H 0.8288 0.2966 0.7917 0.034 Uiso 1 1 calc R U . . .
C24 C 0.7702(2) 0.3766(2) 0.64541(16) 0.0228(4) Uani 1 1 d . . . . .
H24 H 0.6804 0.3274 0.6324 0.027 Uiso 1 1 calc R U . . .
C25 C 0.8113(2) 0.4660(2) 0.56857(15) 0.0202(4) Uani 1 1 d . . . . .
C26 C 0.6197(3) 0.6279(3) 0.85311(19) 0.0316(5) Uani 1 1 d . . . . .
H26A H 0.7040 0.5871 0.8244 0.047 Uiso 1 1 calc R U . . .
H26B H 0.6496 0.6594 0.9254 0.047 Uiso 1 1 calc R U . . .
H26C H 0.5830 0.7067 0.8094 0.047 Uiso 1 1 calc R U . . .

loop_
_atom_site_aniso_label
_atom_site_aniso_U_11
_atom_site_aniso_U_22
_atom_site_aniso_U_33
_atom_site_aniso_U_23
_atom_site_aniso_U_13
_atom_site_aniso_U_12
O1 0.0408(8) 0.0200(7) 0.0198(7) -0.0015(6) 0.0057(6) -0.0075(6)
O2 0.0258(7) 0.0193(7) 0.0204(7) 0.0008(6) 0.0062(5) -0.0006(5)
O3 0.0409(9) 0.0243(9) 0.0276(8) -0.0018(6) 0.0056(6) 0.0055(7)
O4 0.0390(9) 0.0370(9) 0.0223(7) 0.0053(6) 0.0063(6) 0.0171(7)
N1 0.0231(8) 0.0272(10) 0.0192(7) 0.0019(6) 0.0056(6) 0.0058(7)
N2 0.0196(7) 0.0258(9) 0.0196(8) 0.0019(7) 0.0045(6) 0.0002(7)
C1 0.0311(12) 0.087(2) 0.0296(12) -0.0177(14) 0.0102(9) -0.0061(13)
C2 0.0322(11) 0.0271(11) 0.0191(9) -0.0046(8) 0.0051(8) -0.0105(9)
C3 0.0193(8) 0.0195(11) 0.0239(9) -0.0020(7) 0.0070(7) -0.0044(8)
C4 0.0204(8) 0.0199(10) 0.0196(9) 0.0014(7) 0.0046(7) 0.0009(8)
C5 0.0213(9) 0.0157(9) 0.0182(8) -0.0004(7) 0.0038(6) 0.0010(7)
C6 0.0252(10) 0.0168(9) 0.0193(9) 0.0024(7) 0.0054(7) 0.0047(7)
C7 0.0301(10) 0.0211(10) 0.0207(9) -0.0006(8) 0.0066(7) 0.0035(8)
C8 0.0267(10) 0.0257(10) 0.0209(9) -0.0042(8) 0.0051(7) 0.0010(8)
C9 0.0332(11) 0.0293(12) 0.0232(9) -0.0004(9) 0.0055(8) -0.0002(9)
C10 0.0331(11) 0.0415(14) 0.0295(10) -0.0045(10) 0.0116(9) -0.0045(10)
C11 0.0266(10) 0.0463(15) 0.0346(11) -0.0094(11) 0.0095(9) 0.0058(10)
C12 0.084(2) 0.0287(13) 0.0255(11) 0.0035(9) -0.0015(12) -0.0151(13)
C13 0.0179(8) 0.0185(9) 0.0204(9) 0.0000(7) 0.0043(7) -0.0004(7)
C14 0.0248(9) 0.0265(11) 0.0215(9) -0.0009(8) 0.0008(7) 0.0034(8)
C15 0.0211(9) 0.0238(10) 0.0248(9) -0.0017(8) 0.0012(7) -0.0019(8)
C16 0.0351(12) 0.0339(13) 0.0405(12) -0.0035(10) 0.0051(10) 0.0115(10)
C17 0.0344(11) 0.0271(11) 0.0296(10) 0.0009(8) 0.0096(8) 0.0072(9)
C18 0.0285(10) 0.0302(12) 0.0294(10) 0.0035(9) 0.0093(8) -0.0068(9)
C19 0.0275(10) 0.0430(14) 0.0342(11) 0.0015(10) 0.0038(8) -0.0156(10)
C20 0.0230(9) 0.0260(11) 0.0271(10) -0.0040(8) 0.0035(8) -0.0012(8)
C21 0.0242(9) 0.0340(12) 0.0325(11) -0.0075(10) 0.0004(8) -0.0012(9)
C22 0.0309(11) 0.0338(13) 0.0253(10) -0.0025(9) -0.0036(8) 0.0069(9)
C23 0.0296(10) 0.0299(11) 0.0254(10) 0.0039(8) 0.0050(8) 0.0076(9)
C24 0.0206(9) 0.0222(10) 0.0258(9) 0.0013(8) 0.0038(7) 0.0020(8)
C25 0.0200(9) 0.0196(9) 0.0213(9) -0.0017(7) 0.0036(7) 0.0030(7)
C26 0.0320(11) 0.0301(12) 0.0324(11) -0.0007(9) 0.0025(9) -0.0112(9)

loop_
_atom_type_symbol
_atom_type_description
_atom_type_scat_dispersion_real
_atom_type_scat_dispersion_imag
_atom_type_scat_source
C C 0.0181 0.0091 'International Tables Vol C Tables 4.2.6.8 and 6.1.1.4'
H H 0.0000 0.0000 'International Tables Vol C Tables 4.2.6.8 and 6.1.1.4'
N N 0.0311 0.0180 'International Tables Vol C Tables 4.2.6.8 and 6.1.1.4'
O O 0.0492 0.0322 'International Tables Vol C Tables 4.2.6.8 and 6.1.1.4'

loop_
_geom_angle_atom_site_label_1
_geom_angle_atom_site_label_2
_geom_angle_atom_site_label_3
_geom_angle
_geom_angle_site_symmetry_1
_geom_angle_site_symmetry_3
_geom_angle_publ_flag
C3 O1 C2 120.02(17) . . ?
C3 O2 C4 114.48(15) . . ?
N2 N1 C6 112.86(14) . . ?
C7 N1 N2 122.91(16) . . ?
C7 N1 C6 121.76(16) . . ?
N1 N2 C13 100.94(14) . . ?
N1 N2 C18 109.49(16) . . ?
C13 N2 C18 111.41(16) . . ?
H1A C1 H1B 109.5 . . ?
H1A C1 H1C 109.5 . . ?
H1B C1 H1C 109.5 . . ?
C2 C1 H1A 109.5 . . ?
C2 C1 H1B 109.5 . . ?
C2 C1 H1C 109.5 . . ?
O1 C2 C1 110.39(17) . . ?
O1 C2 C12 102.42(18) . . ?
O1 C2 C26 109.55(16) . . ?
C1 C2 C12 111.7(2) . . ?
C1 C2 C26 111.8(2) . . ?
C12 C2 C26 110.5(2) . . ?
O1 C3 O2 106.95(17) . . ?
O3 C3 O1 128.22(19) . . ?
O3 C3 O2 124.83(19) . . ?
O2 C4 H4 108.9 . . ?
O2 C4 C5 113.37(14) . . ?
O2 C4 C15 111.66(17) . . ?
C5 C4 H4 108.9 . . ?
C15 C4 H4 108.9 . . ?
C15 C4 C5 105.07(14) . . ?
C4 C5 H5 111.3 . . ?
C4 C5 C6 102.55(14) . . ?
C4 C5 C13 117.72(16) . . ?
C6 C5 H5 111.3 . . ?
C6 C5 C13 101.96(14) . . ?
C13 C5 H5 111.3 . . ?
N1 C6 C5 102.90(14) . . ?
N1 C6 H6 111.3 . . ?
N1 C6 C14 113.19(16) . . ?
C5 C6 H6 111.3 . . ?
C14 C6 C5 106.42(15) . . ?
C14 C6 H6 111.3 . . ?
O4 C7 N1 119.98(19) . . ?
O4 C7 C8 121.00(18) . . ?
N1 C7 C8 119.01(18) . . ?
C9 C8 C7 117.1(2) . . ?
C9 C8 C17 119.4(2) . . ?
C17 C8 C7 123.4(2) . . ?
C8 C9 H9 119.7 . . ?
C10 C9 C8 120.5(2) . . ?
C10 C9 H9 119.7 . . ?
C9 C10 H10 120.1 . . ?
C9 C10 C11 119.8(2) . . ?
C11 C10 H10 120.1 . . ?
C10 C11 H11 120.0 . . ?
C16 C11 C10 120.0(2) . . ?
C16 C11 H11 120.0 . . ?
C2 C12 H12A 109.5 . . ?
C2 C12 H12B 109.5 . . ?
C2 C12 H12C 109.5 . . ?
H12A C12 H12B 109.5 . . ?
H12A C12 H12C 109.5 . . ?
H12B C12 H12C 109.5 . . ?
N2 C13 C5 103.59(15) . . ?
N2 C13 H13 107.9 . . ?
N2 C13 C25 110.03(15) . . ?
C5 C13 H13 107.9 . . ?
C25 C13 C5 118.90(15) . . ?
C25 C13 H13 107.9 . . ?
C6 C14 H14A 110.5 . . ?
C6 C14 H14B 110.5 . . ?
H14A C14 H14B 108.7 . . ?
C15 C14 C6 106.16(15) . . ?
C15 C14 H14A 110.5 . . ?
C15 C14 H14B 110.5 . . ?
C4 C15 C14 101.60(17) . . ?
C4 C15 H15A 111.5 . . ?
C4 C15 H15B 111.5 . . ?
C14 C15 H15A 111.5 . . ?
C14 C15 H15B 111.5 . . ?
H15A C15 H15B 109.3 . . ?
C11 C16 H16 119.8 . . ?
C11 C16 C17 120.3(2) . . ?
C17 C16 H16 119.8 . . ?
C8 C17 H17 120.1 . . ?
C16 C17 C8 119.9(2) . . ?
C16 C17 H17 120.1 . . ?
N2 C18 H18A 110.0 . . ?
N2 C18 H18B 110.0 . . ?
N2 C18 C19 108.28(19) . . ?
H18A C18 H18B 108.4 . . ?
C19 C18 H18A 110.0 . . ?
C19 C18 H18B 110.0 . . ?
C18 C19 H19A 109.1 . . ?
C18 C19 H19B 109.1 . . ?
H19A C19 H19B 107.9 . . ?
C20 C19 C18 112.42(17) . . ?
C20 C19 H19A 109.1 . . ?
C20 C19 H19B 109.1 . . ?
C21 C20 C19 119.53(19) . . ?
C25 C20 C19 121.19(19) . . ?
C25 C20 C21 119.1(2) . . ?
C20 C21 H21 119.5 . . ?
C22 C21 C20 121.0(2) . . ?
C22 C21 H21 119.5 . . ?
C21 C22 H22 120.2 . . ?
C23 C22 C21 119.70(19) . . ?
C23 C22 H22 120.2 . . ?
C22 C23 H23 120.1 . . ?
C24 C23 C22 119.8(2) . . ?
C24 C23 H23 120.1 . . ?
C23 C24 H24 119.5 . . ?
C23 C24 C25 121.08(19) . . ?
C25 C24 H24 119.5 . . ?
C20 C25 C13 121.37(18) . . ?
C24 C25 C13 119.15(17) . . ?
C24 C25 C20 119.30(18) . . ?
C2 C26 H26A 109.5 . . ?
C2 C26 H26B 109.5 . . ?
C2 C26 H26C 109.5 . . ?
H26A C26 H26B 109.5 . . ?
H26A C26 H26C 109.5 . . ?
H26B C26 H26C 109.5 . . ?

loop_
_geom_bond_atom_site_label_1
_geom_bond_atom_site_label_2
_geom_bond_distance
_geom_bond_site_symmetry_2
_geom_bond_publ_flag
O1 C2 1.499(2) . ?
O1 C3 1.320(3) . ?
O2 C3 1.356(2) . ?
O2 C4 1.449(2) . ?
O3 C3 1.199(3) . ?
O4 C7 1.224(3) . ?
N1 N2 1.422(2) . ?
N1 C6 1.473(2) . ?
N1 C7 1.357(3) . ?
N2 C13 1.480(2) . ?
N2 C18 1.483(3) . ?
C1 H1A 0.9800 . ?
C1 H1B 0.9800 . ?
C1 H1C 0.9800 . ?
C1 C2 1.510(3) . ?
C2 C12 1.512(4) . ?
C2 C26 1.513(3) . ?
C4 H4 1.0000 . ?
C4 C5 1.532(2) . ?
C4 C15 1.519(3) . ?
C5 H5 1.0000 . ?
C5 C6 1.549(2) . ?
C5 C13 1.568(3) . ?
C6 H6 1.0000 . ?
C6 C14 1.549(3) . ?
C7 C8 1.497(3) . ?
C8 C9 1.395(3) . ?
C8 C17 1.396(3) . ?
C9 H9 0.9500 . ?
C9 C10 1.384(3) . ?
C10 H10 0.9500 . ?
C10 C11 1.392(4) . ?
C11 H11 0.9500 . ?
C11 C16 1.385(4) . ?
C12 H12A 0.9800 . ?
C12 H12B 0.9800 . ?
C12 H12C 0.9800 . ?
C13 H13 1.0000 . ?
C13 C25 1.514(3) . ?
C14 H14A 0.9900 . ?
C14 H14B 0.9900 . ?
C14 C15 1.534(3) . ?
C15 H15A 0.9900 . ?
C15 H15B 0.9900 . ?
C16 H16 0.9500 . ?
C16 C17 1.390(3) . ?
C17 H17 0.9500 . ?
C18 H18A 0.9900 . ?
C18 H18B 0.9900 . ?
C18 C19 1.515(3) . ?
C19 H19A 0.9900 . ?
C19 H19B 0.9900 . ?
C19 C20 1.507(3) . ?
C20 C21 1.399(3) . ?
C20 C25 1.397(3) . ?
C21 H21 0.9500 . ?
C21 C22 1.388(4) . ?
C22 H22 0.9500 . ?
C22 C23 1.385(3) . ?
C23 H23 0.9500 . ?
C23 C24 1.385(3) . ?
C24 H24 0.9500 . ?
C24 C25 1.395(3) . ?
C26 H26A 0.9800 . ?
C26 H26B 0.9800 . ?
C26 H26C 0.9800 . ?

loop_
_geom_torsion_atom_site_label_1
_geom_torsion_atom_site_label_2
_geom_torsion_atom_site_label_3
_geom_torsion_atom_site_label_4
_geom_torsion
_geom_torsion_site_symmetry_1
_geom_torsion_site_symmetry_2
_geom_torsion_site_symmetry_3
_geom_torsion_site_symmetry_4
_geom_torsion_publ_flag
O2 C4 C5 C6 160.38(15) . . . . ?
O2 C4 C5 C13 49.5(2) . . . . ?
O2 C4 C15 C14 -166.34(15) . . . . ?
O4 C7 C8 C9 37.6(3) . . . . ?
O4 C7 C8 C17 -138.0(2) . . . . ?
N1 N2 C13 C5 -41.81(18) . . . . ?
N1 N2 C13 C25 -169.93(16) . . . . ?
N1 N2 C18 C19 179.84(16) . . . . ?
N1 C6 C14 C15 104.49(18) . . . . ?
N1 C7 C8 C9 -143.0(2) . . . . ?
N1 C7 C8 C17 41.4(3) . . . . ?
N2 N1 C6 C5 -11.3(2) . . . . ?
N2 N1 C6 C14 -125.76(17) . . . . ?
N2 N1 C7 O4 -164.9(2) . . . . ?
N2 N1 C7 C8 15.6(3) . . . . ?
N2 C13 C25 C20 20.2(2) . . . . ?
N2 C13 C25 C24 -154.88(18) . . . . ?
N2 C18 C19 C20 -47.3(3) . . . . ?
C2 O1 C3 O2 169.77(14) . . . . ?
C2 O1 C3 O3 -10.6(3) . . . . ?
C3 O1 C2 C1 68.2(3) . . . . ?
C3 O1 C2 C12 -172.7(2) . . . . ?
C3 O1 C2 C26 -55.4(3) . . . . ?
C3 O2 C4 C5 83.99(19) . . . . ?
C3 O2 C4 C15 -157.57(15) . . . . ?
C4 O2 C3 O1 -169.11(15) . . . . ?
C4 O2 C3 O3 11.2(3) . . . . ?
C4 C5 C6 N1 -137.34(15) . . . . ?
C4 C5 C6 C14 -18.1(2) . . . . ?
C4 C5 C13 N2 146.75(15) . . . . ?
C4 C5 C13 C25 -90.8(2) . . . . ?
C5 C4 C15 C14 -43.05(19) . . . . ?
C5 C6 C14 C15 -7.8(2) . . . . ?
C5 C13 C25 C20 -98.9(2) . . . . ?
C5 C13 C25 C24 86.0(2) . . . . ?
C6 N1 N2 C13 34.1(2) . . . . ?
C6 N1 N2 C18 -83.47(19) . . . . ?
C6 N1 C7 O4 -4.0(3) . . . . ?
C6 N1 C7 C8 176.58(19) . . . . ?
C6 C5 C13 N2 35.52(18) . . . . ?
C6 C5 C13 C25 157.93(16) . . . . ?
C6 C14 C15 C4 30.71(19) . . . . ?
C7 N1 N2 C13 -163.45(19) . . . . ?
C7 N1 N2 C18 79.0(2) . . . . ?
C7 N1 C6 C5 -174.03(19) . . . . ?
C7 N1 C6 C14 71.5(2) . . . . ?
C7 C8 C9 C10 -177.3(2) . . . . ?
C7 C8 C17 C16 175.4(2) . . . . ?
C8 C9 C10 C11 1.8(3) . . . . ?
C9 C8 C17 C16 -0.1(3) . . . . ?
C9 C10 C11 C16 -0.5(4) . . . . ?
C10 C11 C16 C17 -1.1(4) . . . . ?
C11 C16 C17 C8 1.4(4) . . . . ?
C13 N2 C18 C19 69.1(2) . . . . ?
C13 C5 C6 N1 -15.05(19) . . . . ?
C13 C5 C6 C14 104.20(17) . . . . ?
C15 C4 C5 C6 38.2(2) . . . . ?
C15 C4 C5 C13 -72.7(2) . . . . ?
C17 C8 C9 C10 -1.5(3) . . . . ?
C18 N2 C13 C5 74.34(19) . . . . ?
C18 N2 C13 C25 -53.8(2) . . . . ?
C18 C19 C20 C21 -168.3(2) . . . . ?
C18 C19 C20 C25 16.1(3) . . . . ?
C19 C20 C21 C22 -173.8(2) . . . . ?
C19 C20 C25 C13 -2.2(3) . . . . ?
C19 C20 C25 C24 172.9(2) . . . . ?
C20 C21 C22 C23 0.2(3) . . . . ?
C21 C20 C25 C13 -177.83(19) . . . . ?
C21 C20 C25 C24 -2.7(3) . . . . ?
C21 C22 C23 C24 -1.3(3) . . . . ?
C22 C23 C24 C25 0.4(3) . . . . ?
C23 C24 C25 C13 176.85(18) . . . . ?
C23 C24 C25 C20 1.6(3) . . . . ?
C25 C20 C21 C22 1.9(3) . . . . ?
